data_4341691
loop_
_publ_author_name
'Hwang, Jae-Yeol'
'Mun, Hyeon A.'
'Kim, Sang Il'
'Lee, Ki Moon'
'Kim, Jungeun'
'Lee, Kyu Hyoung'
'Kim, Sung Wng'

_publ_section_title
;
 Effects of Doping on Transport Properties in Cu-Bi-Se-Based
 Thermoelectric Materials.
;
_journal_name_full 'Inorganic chemistry'
_journal_page_first 141119101957006
_journal_paper_doi 10.1021/ic5014945
_journal_year 2014
_chemical_formula_sum 'Bi4.7 Cu1.7 Se8'
_chemical_formula_weight 1721.76
_chemical_name_common 'Cu-Bi-Se pavonite homologues'
_space_group_IT_number 12
_symmetry_cell_setting monoclinic
_symmetry_space_group_name_Hall '-C 2y'
_symmetry_space_group_name_H-M 'C 1 2/m 1'
_cell_angle_alpha 90.00000
_cell_angle_beta 115.7091(5)
_cell_angle_gamma 90.00000
_cell_formula_units_Z 2
_cell_length_a 13.7561(6)
_cell_length_b 4.16367(6)
_cell_length_c 14.6828(6)
_cell_measurement_temperature 293(2)
_cell_volume 757.72(5)
_computing_molecular_graphics VESTA
_computing_structure_refinement 'FULLPROF suite'
_computing_structure_solution 'FULLPROF suite'
_diffrn_ambient_temperature 293(2)
_diffrn_measurement_device_type BL02B2
_diffrn_radiation_type synchrotron
_diffrn_radiation_wavelength 0.35497
_diffrn_source 'Synchrotron SPring-8 BL02B2 beamline (JAPAN)'
_exptl_crystal_density_diffrn 7.547
_pd_char_colour black
_pd_meas_2theta_range_inc 0.010002
_pd_meas_2theta_range_max 78.82606
_pd_meas_2theta_range_min 1.06606
_pd_meas_number_of_points 7777
_pd_proc_2theta_range_inc 0.010002
_pd_proc_2theta_range_max 78.8156
_pd_proc_2theta_range_min 1.0556
_pd_proc_ls_prof_R_factor 2.0364
_pd_proc_ls_prof_wR_expected 1.6325
_pd_proc_ls_prof_wR_factor 3.1618
_pd_proc_wavelength 0.354970
_pd_spec_mounting cappliary
_refine_ls_goodness_of_fit_all 3.7511
_refine_ls_number_constraints 3
_refine_ls_number_parameters 56
_refine_ls_number_reflns 19889
_refine_ls_number_restraints 0
_refine_ls_R_I_factor 4.8655
_refine_ls_shift/su_max 0
_cod_data_source_file ic5014945_si_002.cif
_cod_data_source_block Cu1.7Bi4.7Se8
_cod_database_code 4341691

loop_
_symmetry_equiv_pos_as_xyz
x,y,z
-x,y,-z
-x,-y,-z
x,-y,z
x+1/2,y+1/2,z
-x+1/2,y+1/2,-z
-x+1/2,-y+1/2,-z
x+1/2,-y+1/2,z

loop_
_atom_site_label
_atom_site_fract_x
_atom_site_fract_y
_atom_site_fract_z
_atom_site_U_iso_or_equiv
_atom_site_occupancy
_atom_site_adp_type
_atom_site_type_symbol
_atom_site_symmetry_multiplicity
_atom_site_Wyckoff_symbol
Bi1 0.50000 0.50000 0.00000 0.01631 0.898(5) Uani Bi 2 a
Cu1 0.501(4) 0.50000 0.157(6) 0.05322 0.032(5) Uani Cu 4 i
Bi2 0.84617(2) 0.50000 0.13975(3) 0.01848 0.901(6) Uani Bi 4 i
Cu2 0.95(1) 0.50000 0.16(1) 0.05322 0.021(6) Uani Cu 4 i
Bi3 0.71585 0.00000 0.35927 0.03712 1 Uani Bi 4 i
Se1 0.66861 0.00000 0.07721 0.01346 1 Uani Se 4 i
Se2 0.85533 0.50000 0.33972 0.01864 1 Uani Se 4 i
Se3 0.50417 0.50000 0.19734 0.01204 0.908(2) Uani Se 4 i
Se4 0.49624 0.50000 0.16372 0.01204 0.092(1) Uani Se 4 i
Se5 0.62196 0.50000 0.44343 0.01567 1 Uani Se 4 i
Cu3 0.00000 0.65000 0.50000 0.05322 0.606(3) Uani Cu 4 h
Cu4 0.32000 0.50000 0.46700 0.05322 0.002(4) Uani Cu 4 i
Cu5 0.95100 0.00000 0.42600 0.05322 0.187(3) Uani Cu 4 i
Cu6 0.71000 0.50000 -0.01000 0.05322 0.002(2) Uani Cu 4 i

loop_
_atom_site_aniso_label
_atom_site_aniso_U_11
_atom_site_aniso_U_22
_atom_site_aniso_U_33
_atom_site_aniso_U_12
_atom_site_aniso_U_13
_atom_site_aniso_U_23
_atom_site_aniso_type_symbol
Bi1 0.01510 0.01956 0.01427 0.00000 0.00839 0.00000 Bi
Cu1 0.02592 0.07084 0.05391 0.00000 0.00997 0.00000 Cu
Bi2 0.01868 0.02045 0.01631 0.00000 0.00266 0.00000 Bi
Cu2 0.02592 0.07084 0.05391 0.00000 0.00997 0.00000 Cu
Bi3 0.03712 0.03313 0.01871 0.00000 -0.00872 0.00000 Bi
Se1 0.01128 0.01696 0.01215 0.00000 0.00266 0.00000 Se
Se2 0.02961 0.02145 0.00851 0.00000 0.00739 0.00000 Se
Se3 0.01121 0.01995 0.00497 0.00000 0.00208 0.00000 Se
Se4 0.01121 0.01995 0.00497 0.00000 0.00208 0.00000 Se
Se5 0.01806 0.01886 0.01011 0.00000 0.00390 0.00000 Se
Cu3 0.02592 0.07084 0.05391 0.00000 0.00997 0.00000 Cu
Cu4 0.02592 0.07084 0.05391 0.00000 0.00997 0.00000 Cu
Cu5 0.02592 0.07084 0.05391 0.00000 0.00997 0.00000 Cu
Cu6 0.02592 0.07084 0.05391 0.00000 0.00997 0.00000 Cu

loop_
_atom_type_symbol
_atom_type_scat_Cromer_Mann_a1
_atom_type_scat_Cromer_Mann_b1
_atom_type_scat_Cromer_Mann_a2
_atom_type_scat_Cromer_Mann_b2
_atom_type_scat_Cromer_Mann_a3
_atom_type_scat_Cromer_Mann_b3
_atom_type_scat_Cromer_Mann_a4
_atom_type_scat_Cromer_Mann_b4
_atom_type_scat_Cromer_Mann_c
_atom_type_scat_dispersion_real
_atom_type_scat_dispersion_imag
_atom_type_scat_source
bi 33.36890 0.70400 12.95100 2.92380 16.58770 8.79370 6.46920 48.00930 13.57820 -2.11600 7.25800 International_Tables_for_Crystallography_Vol.C(1991)_Tables_6.1.1.4_and_6.1.1.5
cu 13.33800 3.58280 7.16760 0.24700 5.61580 11.39660 1.67350 64.81260 1.19100 0.26500 0.82600 International_Tables_for_Crystallography_Vol.C(1991)_Tables_6.1.1.4_and_6.1.1.5
se 17.00060 2.40980 5.81960 0.27260 3.97310 15.23720 4.35430 43.81630 2.84090 0.15200 1.48100 International_Tables_for_Crystallography_Vol.C(1991)_Tables_6.1.1.4_and_6.1.1.5

loop_
_geom_angle_atom_site_label_1
_geom_angle_atom_site_label_2
_geom_angle_atom_site_label_3
Cu3 Cu4 Cu3

loop_
_geom_bond_atom_site_label_1
_geom_bond_atom_site_label_2
_geom_bond_distance
Cu1 Bi1 2.30
